data_2227520
loop_
_publ_author_name
'Ather, Abdul Qayyum'
'Tahir, M. Nawaz'
'Khan, Misbahul Ain'
'Athar, Muhammad Makshoof'
'Bueno, Eliana Aparecida Silicz'

_publ_section_title
;
 3-Chloro-6-(3,5-dimethyl-1<i>H</i>-pyrazol-1-yl)pyridazine
;
_journal_coeditor_code HB5625
_journal_issue 10
_journal_name_full 'Acta Crystallographica Section E'
_journal_page_first o2493
_journal_paper_doi 10.1107/S1600536810034756
_journal_volume 66
_journal_year 2010
_chemical_formula_iupac 'C9 H9 Cl N4'
_chemical_formula_moiety 'C9 H9 Cl N4'
_chemical_formula_sum 'C9 H9 Cl N4'
_chemical_formula_weight 208.65
_chemical_name_systematic
;
3-Chloro-6-(3,5-dimethyl-1<i>H</i>-pyrazol-1-yl)pyridazine
;
_space_group_IT_number 14
_symmetry_cell_setting monoclinic
_symmetry_space_group_name_Hall '-P 2ybc'
_symmetry_space_group_name_H-M 'P 1 21/c 1'
_atom_sites_solution_hydrogens geom
_atom_sites_solution_primary direct
_atom_sites_solution_secondary difmap
_audit_creation_method SHELXL-97
_cell_angle_alpha 90
_cell_angle_beta 116.5290(10)
_cell_angle_gamma 90
_cell_formula_units_Z 4
_cell_length_a 11.2773(3)
_cell_length_b 8.4181(2)
_cell_length_c 11.3501(3)
_cell_measurement_reflns_used 1514
_cell_measurement_temperature 296(2)
_cell_measurement_theta_max 25.25
_cell_measurement_theta_min 3.14
_cell_volume 964.05(4)
_computing_cell_refinement 'SAINT (Bruker, 2009)'
_computing_data_collection 'APEX2 (Bruker, 2009)'
_computing_data_reduction 'SAINT (Bruker, 2009)'
_computing_molecular_graphics 'ORTEP-3 (Farrugia, 1997) and PLATON (Spek, 2009)'
_computing_publication_material
;
WinGX (Farrugia, 1999) and PLATON (Spek, 2009)
;
_computing_structure_refinement 'SHELXL97 (Sheldrick, 2008)'
_computing_structure_solution 'SHELXS97 (Sheldrick, 2008)'
_diffrn_ambient_temperature 296(2)
_diffrn_detector_area_resol_mean 8.10
_diffrn_measured_fraction_theta_full 0.990
_diffrn_measured_fraction_theta_max 0.990
_diffrn_measurement_device_type 'Bruker Kappa APEXII CCD'
_diffrn_measurement_method \w
_diffrn_radiation_monochromator graphite
_diffrn_radiation_source 'fine-focus sealed tube'
_diffrn_radiation_type MoK\a
_diffrn_radiation_wavelength 0.71073
_diffrn_reflns_av_R_equivalents 0.0221
_diffrn_reflns_av_sigmaI/netI 0.0181
_diffrn_reflns_limit_h_max 13
_diffrn_reflns_limit_h_min -13
_diffrn_reflns_limit_k_max 10
_diffrn_reflns_limit_k_min -10
_diffrn_reflns_limit_l_max 13
_diffrn_reflns_limit_l_min -13
_diffrn_reflns_number 6922
_diffrn_reflns_theta_full 25.25
_diffrn_reflns_theta_max 25.25
_diffrn_reflns_theta_min 3.14
_diffrn_standards_number 0
_exptl_absorpt_coefficient_mu 0.359
_exptl_absorpt_correction_T_max 0.932
_exptl_absorpt_correction_T_min 0.903
_exptl_absorpt_correction_type multi-scan
_exptl_absorpt_process_details '(SADABS; Bruker, 2005)'
_exptl_crystal_colour colourless
_exptl_crystal_density_diffrn 1.438
_exptl_crystal_density_method 'not measured'
_exptl_crystal_description prism
_exptl_crystal_F_000 432
_exptl_crystal_size_max 0.32
_exptl_crystal_size_mid 0.24
_exptl_crystal_size_min 0.20
_refine_diff_density_max 0.162
_refine_diff_density_min -0.193
_refine_ls_goodness_of_fit_ref 1.037
_refine_ls_hydrogen_treatment constr
_refine_ls_matrix_type full
_refine_ls_number_parameters 129
_refine_ls_number_reflns 1727
_refine_ls_number_restraints 0
_refine_ls_restrained_S_all 1.037
_refine_ls_R_factor_all 0.0369
_refine_ls_R_factor_gt 0.0313
_refine_ls_shift/su_max 0.000
_refine_ls_shift/su_mean 0.000
_refine_ls_structure_factor_coef Fsqd
_refine_ls_weighting_details 'calc w=1/[\s^2^(Fo^2^)+(0.0405P)^2^+0.3389P] where P=(Fo^2^+2Fc^2^)/3'
_refine_ls_weighting_scheme calc
_refine_ls_wR_factor_gt 0.0833
_refine_ls_wR_factor_ref 0.0896
_reflns_number_gt 1514
_reflns_number_total 1727
_reflns_threshold_expression I>2\s(I)
_cod_data_source_file hb5625.cif
_cod_data_source_block I
_cod_original_sg_symbol_H-M 'P 21/c'
_cod_database_code 2227520
_cod_database_fobs_code 2227520

loop_
_symmetry_equiv_pos_site_id
_symmetry_equiv_pos_as_xyz
1 x,y,z
2 -x,1/2+y,1/2-z
3 -x,-y,-z
4 x,1/2-y,1/2+z

loop_
_atom_site_aniso_label
_atom_site_aniso_U_11
_atom_site_aniso_U_22
_atom_site_aniso_U_33
_atom_site_aniso_U_12
_atom_site_aniso_U_13
_atom_site_aniso_U_23
Cl1 0.0593(3) 0.0588(3) 0.0592(3) -0.0085(2) 0.0291(2) -0.0040(2)
N1 0.0543(8) 0.0585(9) 0.0412(7) -0.0008(7) 0.0264(6) -0.0005(6)
N2 0.0513(8) 0.0624(9) 0.0396(7) -0.0016(7) 0.0268(6) 0.0009(6)
N3 0.0427(7) 0.0509(8) 0.0372(7) 0.0059(6) 0.0223(6) 0.0047(6)
N4 0.0480(8) 0.0545(8) 0.0410(7) 0.0031(6) 0.0234(6) -0.0009(6)
C1 0.0446(8) 0.0435(8) 0.0429(9) 0.0066(7) 0.0222(7) 0.0050(7)
C2 0.0487(9) 0.0617(10) 0.0422(9) 0.0029(8) 0.0280(7) 0.0064(7)
C3 0.0471(9) 0.0607(10) 0.0356(8) 0.0041(7) 0.0234(7) 0.0025(7)
C4 0.0408(8) 0.0433(8) 0.0369(8) 0.0105(6) 0.0213(6) 0.0084(6)
C5 0.0443(9) 0.0525(9) 0.0456(9) 0.0093(7) 0.0269(7) 0.0098(7)
C6 0.0443(9) 0.0581(10) 0.0564(10) 0.0033(8) 0.0277(8) 0.0084(8)
C7 0.0438(9) 0.0474(9) 0.0484(9) 0.0069(7) 0.0209(7) 0.0053(7)
C8 0.0608(11) 0.0638(12) 0.0592(11) -0.0047(9) 0.0249(9) -0.0061(9)
C9 0.0569(10) 0.0818(13) 0.0511(10) -0.0020(10) 0.0360(9) 0.0010(9)

loop_
_atom_site_type_symbol
_atom_site_label
_atom_site_fract_x
_atom_site_fract_y
_atom_site_fract_z
_atom_site_U_iso_or_equiv
_atom_site_thermal_displace_type
_atom_site_calc_flag
_atom_site_refinement_flags
_atom_site_occupancy
Cl Cl1 0.76089(4) 0.97122(6) 0.60328(4) 0.0581(2) Uani . . 1.000
N N1 0.56592(14) 0.81330(18) 0.60486(13) 0.0495(5) Uani . . 1.000
N N2 0.45739(14) 0.71964(18) 0.55421(13) 0.0487(5) Uani . . 1.000
N N3 0.29683(12) 0.57550(16) 0.38434(12) 0.0419(4) Uani . . 1.000
N N4 0.25369(14) 0.50746(16) 0.26163(13) 0.0465(4) Uani . . 1.000
C C1 0.62272(15) 0.84978(19) 0.53015(15) 0.0427(5) Uani . . 1.000
C C2 0.58063(16) 0.7982(2) 0.40156(16) 0.0480(5) Uani . . 1.000
C C3 0.47217(16) 0.7034(2) 0.35066(15) 0.0460(5) Uani . . 1.000
C C4 0.41180(14) 0.66847(18) 0.43182(14) 0.0389(5) Uani . . 1.000
C C5 0.21463(16) 0.5362(2) 0.44074(16) 0.0449(5) Uani . . 1.000
C C6 0.11915(17) 0.4428(2) 0.35130(17) 0.0510(6) Uani . . 1.000
C C7 0.14674(16) 0.4269(2) 0.24272(16) 0.0464(5) Uani . . 1.000
C C8 0.07365(19) 0.3310(3) 0.12074(19) 0.0620(7) Uani . . 1.000
C C9 0.23144(19) 0.5897(3) 0.57258(17) 0.0589(6) Uani . . 1.000
H H2 0.62480 0.82738 0.35258 0.0576 Uiso . . 1.000
H H3 0.43929 0.66322 0.26555 0.0551 Uiso . . 1.000
H H6 0.04831 0.39741 0.36007 0.0612 Uiso . . 1.000
H H8A 0.11672 0.34089 0.06480 0.0930 Uiso . . 1.000
H H8B -0.01582 0.36889 0.07498 0.0930 Uiso . . 1.000
H H8C 0.07304 0.22143 0.14400 0.0930 Uiso . . 1.000
H H9A 0.15789 0.55308 0.58622 0.0883 Uiso . . 1.000
H H9B 0.23501 0.70358 0.57665 0.0883 Uiso . . 1.000
H H9C 0.31225 0.54673 0.63974 0.0883 Uiso . . 1.000

loop_
_atom_type_symbol
_atom_type_description
_atom_type_scat_dispersion_real
_atom_type_scat_dispersion_imag
_atom_type_scat_source
C C 0.0033 0.0016 'International Tables Vol C Tables 4.2.6.8 and 6.1.1.4'
H H 0.0000 0.0000 'International Tables Vol C Tables 4.2.6.8 and 6.1.1.4'
Cl Cl 0.1484 0.1585 'International Tables Vol C Tables 4.2.6.8 and 6.1.1.4'
N N 0.0061 0.0033 'International Tables Vol C Tables 4.2.6.8 and 6.1.1.4'

loop_
_geom_angle_atom_site_label_1
_geom_angle_atom_site_label_2
_geom_angle_atom_site_label_3
_geom_angle_site_symmetry_1
_geom_angle_site_symmetry_2
_geom_angle_site_symmetry_3
_geom_angle
_geom_angle_publ_flag
N2 N1 C1 . . . 118.35(14) no
N1 N2 C4 . . . 119.46(15) no
N4 N3 C4 . . . 118.01(14) no
N4 N3 C5 . . . 111.21(14) no
C4 N3 C5 . . . 130.79(13) no
N3 N4 C7 . . . 105.27(14) no
Cl1 C1 N1 . . . 115.08(12) no
Cl1 C1 C2 . . . 120.01(14) no
N1 C1 C2 . . . 124.91(16) no
C1 C2 C3 . . . 116.90(17) no
C2 C3 C4 . . . 117.07(15) no
N2 C4 N3 . . . 116.49(15) no
N2 C4 C3 . . . 123.29(16) no
N3 C4 C3 . . . 120.22(13) no
N3 C5 C6 . . . 105.38(15) no
N3 C5 C9 . . . 125.57(16) no
C6 C5 C9 . . . 129.05(19) no
C5 C6 C7 . . . 107.42(17) no
N4 C7 C6 . . . 110.72(15) no
N4 C7 C8 . . . 121.10(17) no
C6 C7 C8 . . . 128.16(18) no
C1 C2 H2 . . . 122.00 no
C3 C2 H2 . . . 122.00 no
C2 C3 H3 . . . 121.00 no
C4 C3 H3 . . . 121.00 no
C5 C6 H6 . . . 126.00 no
C7 C6 H6 . . . 126.00 no
C7 C8 H8A . . . 109.00 no
C7 C8 H8B . . . 109.00 no
C7 C8 H8C . . . 109.00 no
H8A C8 H8B . . . 109.00 no
H8A C8 H8C . . . 109.00 no
H8B C8 H8C . . . 109.00 no
C5 C9 H9A . . . 109.00 no
C5 C9 H9B . . . 109.00 no
C5 C9 H9C . . . 109.00 no
H9A C9 H9B . . . 109.00 no
H9A C9 H9C . . . 109.00 no
H9B C9 H9C . . . 109.00 no

loop_
_geom_bond_atom_site_label_1
_geom_bond_atom_site_label_2
_geom_bond_site_symmetry_1
_geom_bond_site_symmetry_2
_geom_bond_distance
_geom_bond_publ_flag
Cl1 C1 . . 1.7340(18) no
N1 N2 . . 1.350(2) no
N1 C1 . . 1.307(2) no
N2 C4 . . 1.320(2) no
N3 N4 . . 1.3781(18) no
N3 C4 . . 1.400(2) no
N3 C5 . . 1.382(2) no
N4 C7 . . 1.315(2) no
C1 C2 . . 1.388(2) no
C2 C3 . . 1.355(3) no
C3 C4 . . 1.400(2) no
C5 C6 . . 1.353(2) no
C5 C9 . . 1.492(3) no
C6 C7 . . 1.406(3) no
C7 C8 . . 1.493(3) no
C2 H2 . . 0.9300 no
C3 H3 . . 0.9300 no
C6 H6 . . 0.9300 no
C8 H8A . . 0.9600 no
C8 H8B . . 0.9600 no
C8 H8C . . 0.9600 no
C9 H9A . . 0.9600 no
C9 H9B . . 0.9600 no
C9 H9C . . 0.9600 no

loop_
_geom_torsion_atom_site_label_1
_geom_torsion_atom_site_label_2
_geom_torsion_atom_site_label_3
_geom_torsion_atom_site_label_4
_geom_torsion_site_symmetry_1
_geom_torsion_site_symmetry_2
_geom_torsion_site_symmetry_3
_geom_torsion_site_symmetry_4
_geom_torsion
_geom_torsion_publ_flag
C1 N1 N2 C4 . . . . -0.2(2) no
N2 N1 C1 Cl1 . . . . 179.72(12) no
N2 N1 C1 C2 . . . . -0.6(3) no
N1 N2 C4 N3 . . . . -178.28(14) no
N1 N2 C4 C3 . . . . 1.5(3) no
C4 N3 N4 C7 . . . . 179.37(14) no
C5 N3 N4 C7 . . . . -0.21(18) no
N4 N3 C4 N2 . . . . -173.89(14) no
N4 N3 C4 C3 . . . . 6.4(2) no
C5 N3 C4 N2 . . . . 5.6(3) no
C5 N3 C4 C3 . . . . -174.15(16) no
N4 N3 C5 C6 . . . . -0.15(19) no
N4 N3 C5 C9 . . . . -179.73(17) no
C4 N3 C5 C6 . . . . -179.65(16) no
C4 N3 C5 C9 . . . . 0.8(3) no
N3 N4 C7 C6 . . . . 0.49(19) no
N3 N4 C7 C8 . . . . -177.82(16) no
Cl1 C1 C2 C3 . . . . 179.88(13) no
N1 C1 C2 C3 . . . . 0.2(3) no
C1 C2 C3 C4 . . . . 0.9(2) no
C2 C3 C4 N2 . . . . -1.8(3) no
C2 C3 C4 N3 . . . . 177.92(15) no
N3 C5 C6 C7 . . . . 0.43(19) no
C9 C5 C6 C7 . . . . 179.98(19) no
C5 C6 C7 N4 . . . . -0.6(2) no
C5 C6 C7 C8 . . . . 177.56(19) no

loop_
_cod_related_entry_id
_cod_related_entry_database
_cod_related_entry_code
1 ChemSpider 284203
